data_1521961
loop_
_publ_author_name
'Sologub, O.L.'
'Salamakha, P.S.'
'Otani, S.'
'Bocelli, G.'
'Takabatake, T.'

_publ_section_title
;
 Yb Fe Ge, a new structure type of equiatomic ternary germanides
;
_journal_name_full 'Journal of Alloys Compd.'
_journal_page_first 196
_journal_page_last 200
_journal_volume 312
_journal_year 2000
_chemical_formula_sum 'Fe Ge Yb'
_chemical_name_systematic 'Yb Fe Ge'
_space_group_IT_number 12
_symmetry_space_group_name_Hall '-C 2y'
_symmetry_space_group_name_H-M 'C 1 2/m 1'
_cell_angle_alpha 90
_cell_angle_beta 127.58
_cell_angle_gamma 90
_cell_formula_units_Z 4
_cell_length_a 10.607
_cell_length_b 3.904
_cell_length_c 6.715
_cell_volume 220.368
_citation_journal_id_ASTM JALCEU
_cod_data_source_file Sologub_JALCEU_2000_1444.cif
_cod_data_source_block Fe1Ge1Yb1
_cod_original_cell_volume 220.3683
_cod_original_formula_sum 'Fe1 Ge1 Yb1'
_cod_database_code 1521961

loop_
_symmetry_equiv_pos_as_xyz
x,y,z
-x,y,-z
-x,-y,-z
x,-y,z
x+1/2,y+1/2,z
-x+1/2,y+1/2,-z
-x+1/2,-y+1/2,-z
x+1/2,-y+1/2,z

loop_
_atom_site_label
_atom_site_type_symbol
_atom_site_fract_x
_atom_site_fract_y
_atom_site_fract_z
_atom_site_occupancy
_atom_site_U_iso_or_equiv
Fe1 Fe 0.19929 0 0.59205 1 0.0
Yb1 Yb 0.4405 0 0.22236 1 0.0
Ge1 Ge 0.15497 0 0.19467 1 0.0
